data_7244998
loop_
_publ_author_name
'Zong, Zhihui'
'Zhou, Feiya'
'Chang, Qinghua'
'Shen, Jingyi'
'Wang, Shan'
'Liang, Lili'

_publ_section_title
;
 Construction of highly energetic metal--organic frameworks with a
 nitrobenzene derivative
;
_journal_issue 21
_journal_name_full CrystEngComm
_journal_page_first 3953
_journal_page_last 3961
_journal_paper_doi 10.1039/D2CE00464J
_journal_volume 24
_journal_year 2022
_chemical_formula_moiety 'C2 H8 N, C14 H8 N3 O10'
_chemical_formula_sum 'C16 H16 N4 O10'
_chemical_formula_weight 424.33
_space_group_crystal_system monoclinic
_space_group_IT_number 14
_space_group_name_Hall '-P 2ybc'
_space_group_name_H-M_alt 'P 1 21/c 1'
_atom_sites_solution_hydrogens mixed
_audit_creation_method SHELXL-2014/7
_audit_update_record
;
2021-07-22 deposited with the CCDC.	2022-04-20 downloaded from the CCDC.
;
_cell_angle_alpha 90
_cell_angle_beta 108.505(2)
_cell_angle_gamma 90
_cell_formula_units_Z 4
_cell_length_a 11.6739(9)
_cell_length_b 16.4155(12)
_cell_length_c 9.8625(7)
_cell_measurement_reflns_used 3127
_cell_measurement_temperature 173(2)
_cell_measurement_theta_max 24.98
_cell_measurement_theta_min 3.09
_cell_volume 1792.3(2)
_computing_structure_refinement 'SHELXL-2014/7 (Sheldrick, 2014)'
_diffrn_ambient_temperature 173(2)
_diffrn_measured_fraction_theta_full 0.995
_diffrn_measured_fraction_theta_max 0.986
_diffrn_measurement_device_type 'PHOTON 100 CMOS detector'
_diffrn_measurement_method 'omega scan'
_diffrn_radiation_type MoK\a
_diffrn_radiation_wavelength 0.71073
_diffrn_reflns_av_R_equivalents 0.0868
_diffrn_reflns_av_unetI/netI 0.0729
_diffrn_reflns_Laue_measured_fraction_full 0.995
_diffrn_reflns_Laue_measured_fraction_max 0.986
_diffrn_reflns_limit_h_max 12
_diffrn_reflns_limit_h_min -14
_diffrn_reflns_limit_k_max 19
_diffrn_reflns_limit_k_min -19
_diffrn_reflns_limit_l_max 11
_diffrn_reflns_limit_l_min -11
_diffrn_reflns_number 12752
_diffrn_reflns_point_group_measured_fraction_full 0.995
_diffrn_reflns_point_group_measured_fraction_max 0.986
_diffrn_reflns_theta_full 25.242
_diffrn_reflns_theta_max 25.429
_diffrn_reflns_theta_min 3.090
_diffrn_source 'fine-focus sealed tube'
_exptl_absorpt_coefficient_mu 0.133
_exptl_absorpt_correction_T_max 0.7452
_exptl_absorpt_correction_T_min 0.6590
_exptl_absorpt_correction_type multi-scan
_exptl_absorpt_process_details 'SADABS (Bruker, 2014)'
_exptl_crystal_density_diffrn 1.573
_exptl_crystal_description column
_exptl_crystal_F_000 880
_exptl_crystal_size_max 0.230
_exptl_crystal_size_mid 0.150
_exptl_crystal_size_min 0.130
_refine_diff_density_max 0.274
_refine_diff_density_min -0.248
_refine_diff_density_rms 0.057
_refine_ls_extinction_method none
_refine_ls_goodness_of_fit_ref 1.056
_refine_ls_hydrogen_treatment mixed
_refine_ls_matrix_type full
_refine_ls_number_parameters 282
_refine_ls_number_reflns 3254
_refine_ls_number_restraints 2
_refine_ls_restrained_S_all 1.056
_refine_ls_R_factor_all 0.1125
_refine_ls_R_factor_gt 0.0554
_refine_ls_shift/su_max 0.000
_refine_ls_shift/su_mean 0.000
_refine_ls_structure_factor_coef Fsqd
_refine_ls_weighting_details 'w=1/[\s^2^(Fo^2^)+(0.0414P)^2^+0.8640P] where P=(Fo^2^+2Fc^2^)/3'
_refine_ls_weighting_scheme calc
_refine_ls_wR_factor_gt 0.0990
_refine_ls_wR_factor_ref 0.1184
_reflns_Friedel_coverage 0.000
_reflns_number_gt 2045
_reflns_number_total 3254
_reflns_threshold_expression 'I > 2\s(I)'
_cod_data_source_file d2ce00464j2.cif
_cod_data_source_block L
_cod_original_sg_symbol_H-M 'P 21/c'
_cod_database_code 7244998
_shelx_shelxl_version_number 2014/7
_shelx_space_group_comment
;
The symmetry employed for this shelxl refinement is uniquely defined
by the following loop, which should always be used as a source of
symmetry information in preference to the above space-group names.
They are only intended as comments.
;
_shelx_estimated_absorpt_t_min 0.970
_shelx_estimated_absorpt_t_max 0.983

loop_
_space_group_symop_operation_xyz
'x, y, z'
'-x, y+1/2, -z+1/2'
'-x, -y, -z'
'x, -y-1/2, z-1/2'

loop_
_atom_site_label
_atom_site_type_symbol
_atom_site_fract_x
_atom_site_fract_y
_atom_site_fract_z
_atom_site_U_iso_or_equiv
_atom_site_adp_type
_atom_site_occupancy
_atom_site_site_symmetry_order
_atom_site_calc_flag
_atom_site_refinement_flags_posn
_atom_site_refinement_flags_adp
_atom_site_refinement_flags_occupancy
_atom_site_disorder_assembly
_atom_site_disorder_group
C1 C 0.5805(3) 0.59856(17) 0.6662(3) 0.0261(7) Uani 1 1 d . . . . .
H1A H 0.5277 0.6300 0.5845 0.031 Uiso 1 1 calc R U . . .
H1B H 0.6352 0.6370 0.7338 0.031 Uiso 1 1 calc R U . . .
C2 C 0.7240(3) 0.56831(16) 0.5476(3) 0.0227(6) Uani 1 1 d . . . . .
C3 C 0.7386(3) 0.65017(16) 0.5273(3) 0.0241(7) Uani 1 1 d . . . . .
H3 H 0.6952 0.6879 0.5655 0.029 Uiso 1 1 calc R U . . .
C4 C 0.8146(2) 0.68108(16) 0.4526(3) 0.0206(6) Uani 1 1 d . . . . .
C5 C 0.8769(2) 0.62157(15) 0.3971(3) 0.0197(6) Uani 1 1 d . . . . .
C6 C 0.8619(2) 0.53907(15) 0.4171(3) 0.0199(6) Uani 1 1 d . . . . .
H6 H 0.9036 0.5006 0.3781 0.024 Uiso 1 1 calc R U . . .
C7 C 0.7887(3) 0.51153(15) 0.4916(3) 0.0214(7) Uani 1 1 d . . . . .
C8 C 0.4291(3) 0.59077(16) 0.8052(3) 0.0220(6) Uani 1 1 d . . . . .
C9 C 0.3606(2) 0.54810(16) 0.8718(3) 0.0225(6) Uani 1 1 d . . . . .
H9 H 0.3097 0.5764 0.9142 0.027 Uiso 1 1 calc R U . . .
C10 C 0.3660(2) 0.46344(16) 0.8768(3) 0.0204(6) Uani 1 1 d . . . . .
C11 C 0.4414(2) 0.42359(16) 0.8134(3) 0.0222(7) Uani 1 1 d . . . . .
H11 H 0.4462 0.3658 0.8163 0.027 Uiso 1 1 calc R U . . .
C12 C 0.5092(2) 0.46715(16) 0.7466(3) 0.0224(6) Uani 1 1 d . . . . .
H12 H 0.5599 0.4386 0.7041 0.027 Uiso 1 1 calc R U . . .
C13 C 0.5051(3) 0.55245(16) 0.7399(3) 0.0211(6) Uani 1 1 d . . . . .
C14 C 0.2907(3) 0.41848(16) 0.9504(3) 0.0216(6) Uani 1 1 d . . . . .
C15 C 0.0105(3) 0.90642(19) 0.3649(3) 0.0458(9) Uani 1 1 d . . . . .
H15A H 0.0633 0.9541 0.3920 0.069 Uiso 1 1 calc R U . . .
H15B H -0.0738 0.9243 0.3269 0.069 Uiso 1 1 calc R U . . .
H15C H 0.0318 0.8752 0.2917 0.069 Uiso 1 1 calc R U . . .
C16 C 0.1505(3) 0.8248(2) 0.5594(4) 0.0467(9) Uani 1 1 d . . . . .
H16A H 0.1754 0.7916 0.4910 0.070 Uiso 1 1 calc R U . . .
H16B H 0.1528 0.7916 0.6428 0.070 Uiso 1 1 calc R U . . .
H16C H 0.2057 0.8711 0.5899 0.070 Uiso 1 1 calc R U . . .
N1 N 0.9526(2) 0.64278(14) 0.3129(2) 0.0237(6) Uani 1 1 d . . . . .
N2 N 0.7782(2) 0.42307(14) 0.5025(3) 0.0284(6) Uani 1 1 d . . . . .
N3 N 0.4195(2) 0.68072(15) 0.8080(3) 0.0347(6) Uani 1 1 d . . . . .
N4 N 0.0256(3) 0.85520(15) 0.4904(3) 0.0349(7) Uani 1 1 d D . . . .
H4A H 0.001(3) 0.8841(17) 0.557(3) 0.042 Uiso 1 1 d D U . . .
H4B H -0.029(3) 0.8122(16) 0.462(3) 0.042 Uiso 1 1 d D U . . .
O1 O 0.64943(18) 0.53965(11) 0.61676(19) 0.0283(5) Uani 1 1 d . . . . .
O2 O 0.82334(18) 0.75897(10) 0.4368(2) 0.0275(5) Uani 1 1 d . . . . .
O3 O 0.9729(2) 0.71472(12) 0.2931(2) 0.0366(6) Uani 1 1 d . . . . .
O4 O 0.99615(18) 0.58674(11) 0.2594(2) 0.0306(5) Uani 1 1 d . . . . .
O5 O 0.8296(2) 0.37999(11) 0.4371(2) 0.0350(5) Uani 1 1 d . . . . .
O6 O 0.7184(2) 0.39525(12) 0.5733(3) 0.0500(7) Uani 1 1 d . . . . .
O7 O 0.4696(2) 0.72131(12) 0.7407(3) 0.0511(7) Uani 1 1 d . . . . .
O8 O 0.3624(3) 0.71027(14) 0.8789(3) 0.0801(10) Uani 1 1 d . . . . .
O9 O 0.22174(18) 0.45270(12) 1.0020(2) 0.0335(5) Uani 1 1 d . . . . .
O10 O 0.3076(2) 0.33979(12) 0.9534(2) 0.0344(5) Uani 1 1 d D . . . .
H10A H 0.262(2) 0.3149(18) 0.989(3) 0.041 Uiso 1 1 d D U . . .

loop_
_atom_site_aniso_label
_atom_site_aniso_U_11
_atom_site_aniso_U_22
_atom_site_aniso_U_33
_atom_site_aniso_U_23
_atom_site_aniso_U_13
_atom_site_aniso_U_12
C1 0.0304(18) 0.0231(15) 0.0297(16) 0.0026(12) 0.0163(14) -0.0012(13)
C2 0.0224(16) 0.0252(15) 0.0210(14) 0.0005(12) 0.0077(13) -0.0045(13)
C3 0.0288(18) 0.0199(14) 0.0274(16) -0.0015(12) 0.0142(14) 0.0006(13)
C4 0.0196(16) 0.0185(14) 0.0229(15) -0.0021(11) 0.0057(13) -0.0040(12)
C5 0.0199(16) 0.0209(14) 0.0192(14) -0.0021(11) 0.0074(13) -0.0033(12)
C6 0.0161(15) 0.0203(14) 0.0212(15) -0.0035(11) 0.0031(12) 0.0017(12)
C7 0.0206(16) 0.0160(14) 0.0257(16) 0.0003(11) 0.0046(13) -0.0019(12)
C8 0.0232(16) 0.0183(14) 0.0244(15) 0.0026(11) 0.0072(13) -0.0007(12)
C9 0.0199(16) 0.0253(16) 0.0223(15) 0.0011(12) 0.0065(13) 0.0005(12)
C10 0.0173(16) 0.0237(15) 0.0170(14) -0.0005(11) 0.0011(12) -0.0018(12)
C11 0.0239(17) 0.0196(15) 0.0229(15) 0.0009(12) 0.0070(13) -0.0037(13)
C12 0.0239(17) 0.0238(15) 0.0208(14) -0.0015(12) 0.0091(13) 0.0019(13)
C13 0.0239(16) 0.0214(14) 0.0156(14) 0.0003(11) 0.0029(12) -0.0047(12)
C14 0.0194(16) 0.0223(16) 0.0214(15) 0.0036(12) 0.0039(13) -0.0012(13)
C15 0.053(2) 0.0355(19) 0.048(2) 0.0060(15) 0.0153(19) -0.0112(17)
C16 0.054(3) 0.039(2) 0.054(2) 0.0072(16) 0.026(2) -0.0006(17)
N1 0.0258(15) 0.0217(14) 0.0241(13) -0.0020(10) 0.0086(11) -0.0018(11)
N2 0.0296(15) 0.0192(13) 0.0351(14) 0.0024(11) 0.0085(13) 0.0018(12)
N3 0.0448(18) 0.0222(14) 0.0448(16) 0.0037(12) 0.0250(14) -0.0005(13)
N4 0.0455(19) 0.0255(14) 0.0405(16) -0.0066(12) 0.0230(14) -0.0122(13)
O1 0.0347(13) 0.0226(11) 0.0362(11) 0.0018(9) 0.0234(10) -0.0023(9)
O2 0.0350(12) 0.0160(10) 0.0413(12) -0.0031(8) 0.0261(10) -0.0011(9)
O3 0.0499(15) 0.0213(11) 0.0508(14) -0.0006(9) 0.0331(12) -0.0053(10)
O4 0.0401(13) 0.0240(11) 0.0345(11) -0.0083(9) 0.0217(10) 0.0008(10)
O5 0.0429(14) 0.0191(10) 0.0441(13) -0.0010(9) 0.0153(11) 0.0045(10)
O6 0.0602(17) 0.0254(12) 0.0813(17) 0.0152(11) 0.0463(15) 0.0026(11)
O7 0.0752(18) 0.0219(12) 0.0784(17) 0.0112(11) 0.0560(15) -0.0004(12)
O8 0.134(3) 0.0270(13) 0.128(2) -0.0008(15) 0.111(2) 0.0052(15)
O9 0.0325(13) 0.0280(11) 0.0481(13) 0.0070(10) 0.0242(11) 0.0050(10)
O10 0.0436(15) 0.0199(12) 0.0526(14) 0.0025(9) 0.0336(11) -0.0050(10)

loop_
_atom_type_symbol
_atom_type_description
_atom_type_scat_dispersion_real
_atom_type_scat_dispersion_imag
_atom_type_scat_source
C C 0.0033 0.0016 'International Tables Vol C Tables 4.2.6.8 and 6.1.1.4'
H H 0.0000 0.0000 'International Tables Vol C Tables 4.2.6.8 and 6.1.1.4'
N N 0.0061 0.0033 'International Tables Vol C Tables 4.2.6.8 and 6.1.1.4'
O O 0.0106 0.0060 'International Tables Vol C Tables 4.2.6.8 and 6.1.1.4'

loop_
_geom_angle_atom_site_label_1
_geom_angle_atom_site_label_2
_geom_angle_atom_site_label_3
_geom_angle
_geom_angle_site_symmetry_1
_geom_angle_site_symmetry_3
_geom_angle_publ_flag
O1 C1 C13 107.5(2) . . ?
O1 C1 H1A 110.2 . . ?
C13 C1 H1A 110.2 . . ?
O1 C1 H1B 110.2 . . ?
C13 C1 H1B 110.2 . . ?
H1A C1 H1B 108.5 . . ?
O1 C2 C3 122.8(3) . . ?
O1 C2 C7 118.5(2) . . ?
C3 C2 C7 118.7(3) . . ?
C2 C3 C4 123.5(3) . . ?
C2 C3 H3 118.3 . . ?
C4 C3 H3 118.3 . . ?
O2 C4 C3 120.2(2) . . ?
O2 C4 C5 124.1(3) . . ?
C3 C4 C5 115.8(2) . . ?
C6 C5 C4 120.7(3) . . ?
C6 C5 N1 116.6(2) . . ?
C4 C5 N1 122.6(2) . . ?
C7 C6 C5 121.9(3) . . ?
C7 C6 H6 119.1 . . ?
C5 C6 H6 119.1 . . ?
C6 C7 C2 119.5(2) . . ?
C6 C7 N2 116.6(2) . . ?
C2 C7 N2 123.8(3) . . ?
C9 C8 C13 122.7(3) . . ?
C9 C8 N3 116.1(3) . . ?
C13 C8 N3 121.2(2) . . ?
C8 C9 C10 119.9(3) . . ?
C8 C9 H9 120.0 . . ?
C10 C9 H9 120.0 . . ?
C9 C10 C11 118.7(3) . . ?
C9 C10 C14 118.8(3) . . ?
C11 C10 C14 122.5(2) . . ?
C12 C11 C10 120.7(3) . . ?
C12 C11 H11 119.7 . . ?
C10 C11 H11 119.7 . . ?
C11 C12 C13 121.7(3) . . ?
C11 C12 H12 119.2 . . ?
C13 C12 H12 119.2 . . ?
C8 C13 C12 116.3(3) . . ?
C8 C13 C1 123.2(2) . . ?
C12 C13 C1 120.5(3) . . ?
O9 C14 O10 124.1(3) . . ?
O9 C14 C10 122.8(2) . . ?
O10 C14 C10 113.0(3) . . ?
N4 C15 H15A 109.5 . . ?
N4 C15 H15B 109.5 . . ?
H15A C15 H15B 109.5 . . ?
N4 C15 H15C 109.5 . . ?
H15A C15 H15C 109.5 . . ?
H15B C15 H15C 109.5 . . ?
N4 C16 H16A 109.5 . . ?
N4 C16 H16B 109.5 . . ?
H16A C16 H16B 109.5 . . ?
N4 C16 H16C 109.5 . . ?
H16A C16 H16C 109.5 . . ?
H16B C16 H16C 109.5 . . ?
O3 N1 O4 121.0(2) . . ?
O3 N1 C5 120.6(2) . . ?
O4 N1 C5 118.4(2) . . ?
O6 N2 O5 123.1(2) . . ?
O6 N2 C7 119.2(3) . . ?
O5 N2 C7 117.7(2) . . ?
O8 N3 O7 123.1(3) . . ?
O8 N3 C8 117.9(2) . . ?
O7 N3 C8 119.0(3) . . ?
C15 N4 C16 114.8(3) . . ?
C15 N4 H4A 109.0(18) . . ?
C16 N4 H4A 109.0(19) . . ?
C15 N4 H4B 107.2(19) . . ?
C16 N4 H4B 111.3(19) . . ?
H4A N4 H4B 105(3) . . ?
C2 O1 C1 117.2(2) . . ?
C14 O10 H10A 113(2) . . ?

loop_
_geom_bond_atom_site_label_1
_geom_bond_atom_site_label_2
_geom_bond_distance
_geom_bond_site_symmetry_2
_geom_bond_publ_flag
C1 O1 1.439(3) . ?
C1 C13 1.510(4) . ?
C1 H1A 0.9900 . ?
C1 H1B 0.9900 . ?
C2 O1 1.350(3) . ?
C2 C3 1.377(4) . ?
C2 C7 1.417(4) . ?
C3 C4 1.416(4) . ?
C3 H3 0.9500 . ?
C4 O2 1.296(3) . ?
C4 C5 1.427(4) . ?
C5 C6 1.388(4) . ?
C5 N1 1.434(3) . ?
C6 C7 1.368(4) . ?
C6 H6 0.9500 . ?
C7 N2 1.464(3) . ?
C8 C9 1.376(4) . ?
C8 C13 1.401(4) . ?
C8 N3 1.482(4) . ?
C9 C10 1.391(4) . ?
C9 H9 0.9500 . ?
C10 C11 1.394(4) . ?
C10 C14 1.499(4) . ?
C11 C12 1.379(4) . ?
C11 H11 0.9500 . ?
C12 C13 1.402(4) . ?
C12 H12 0.9500 . ?
C14 O9 1.218(3) . ?
C14 O10 1.306(3) . ?
C15 N4 1.459(4) . ?
C15 H15A 0.9800 . ?
C15 H15B 0.9800 . ?
C15 H15C 0.9800 . ?
C16 N4 1.486(4) . ?
C16 H16A 0.9800 . ?
C16 H16B 0.9800 . ?
C16 H16C 0.9800 . ?
N1 O3 1.232(3) . ?
N1 O4 1.246(3) . ?
N2 O6 1.223(3) . ?
N2 O5 1.234(3) . ?
N3 O8 1.211(3) . ?
N3 O7 1.213(3) . ?
N4 H4A 0.93(2) . ?
N4 H4B 0.94(2) . ?
O10 H10A 0.832(18) . ?
